data_7043397
loop_
_publ_author_name
'Castillo Gomez, Juan Daniel'
'Hagenbach, Adelheid'
'Gerling, Ulla'
'Koksch, Beate'
'Beindorff, Nicola'
'Brenner, Winfried'
'Abram, Ulrich'

_publ_section_title
;
 Thiourea Derivatives as Chelating Agents for Bioconjugation of Rhenium
 and Technetium
;
_journal_name_full 'Dalton Trans.'
_journal_paper_doi 10.1039/C7DT01834G
_journal_year 2017
_chemical_formula_moiety 'C18 H20 N5 O6 S Tc, H2 O'
_chemical_formula_sum 'C18 H22 N5 O7 S Tc'
_chemical_formula_weight 550.47
_chemical_name_common JC419
_chemical_name_systematic
'[(Z)-11-carboxy-1-morpholino-6,9-dioxo-3-phenyl-1-thioxo-2,4,7,10-tetraazaundec-2-ene-4,7,10-triido]oxidotechnetium(V)}monohydrate'
_space_group_crystal_system monoclinic
_space_group_IT_number 14
_space_group_name_Hall '-P 2ybc'
_space_group_name_H-M_alt 'P 1 21/c 1'
_symmetry_space_group_name_Hall '-P 2ybc'
_symmetry_space_group_name_H-M 'P 1 21/c 1'
_atom_sites_solution_hydrogens mixed
_atom_sites_solution_primary direct
_atom_sites_solution_secondary difmap
_audit_creation_method SHELXL-2016/6
_audit_update_record
;
2017-05-01 deposited with the CCDC.
2017-06-22 downloaded from the CCDC.
;
_cell_angle_alpha 90
_cell_angle_beta 92.84(1)
_cell_angle_gamma 90
_cell_formula_units_Z 4
_cell_length_a 10.291(1)
_cell_length_b 10.494(2)
_cell_length_c 19.742(2)
_cell_measurement_reflns_used 7104
_cell_measurement_temperature 200(2)
_cell_measurement_theta_max 27.66
_cell_measurement_theta_min 3.40
_cell_volume 2129.4(5)
_computing_cell_refinement 'STOE X-AREA'
_computing_data_collection 'STOE X-AREA'
_computing_data_reduction 'STOE X-RED'
_computing_molecular_graphics ORTEP
_computing_publication_material WINGX
_computing_structure_refinement 'SHELXL-2016/6 (Sheldrick, 2016)'
_computing_structure_solution SHELXS
_diffrn_ambient_temperature 200(2)
_diffrn_detector_area_resol_mean 6.67
_diffrn_measured_fraction_theta_full 0.996
_diffrn_measured_fraction_theta_max 0.981
_diffrn_measurement_device_type 'STOE IPDS T2'
_diffrn_measurement_method 'rotation method'
_diffrn_radiation_type MoK\a
_diffrn_radiation_wavelength 0.71073
_diffrn_reflns_av_R_equivalents 0.0894
_diffrn_reflns_av_unetI/netI 0.1235
_diffrn_reflns_Laue_measured_fraction_full 0.996
_diffrn_reflns_Laue_measured_fraction_max 0.981
_diffrn_reflns_limit_h_max 13
_diffrn_reflns_limit_h_min -14
_diffrn_reflns_limit_k_max 14
_diffrn_reflns_limit_k_min -14
_diffrn_reflns_limit_l_max 26
_diffrn_reflns_limit_l_min -27
_diffrn_reflns_number 16677
_diffrn_reflns_point_group_measured_fraction_full 0.996
_diffrn_reflns_point_group_measured_fraction_max 0.981
_diffrn_reflns_theta_full 25.242
_diffrn_reflns_theta_max 29.321
_diffrn_reflns_theta_min 3.400
_diffrn_source 'fine-focus sealed tube'
_exptl_absorpt_coefficient_mu 0.826
_exptl_absorpt_correction_type none
_exptl_crystal_colour yellow
_exptl_crystal_density_diffrn 1.717
_exptl_crystal_density_method 'not measured'
_exptl_crystal_description block
_exptl_crystal_F_000 1120
_exptl_crystal_size_max 0.21
_exptl_crystal_size_mid 0.11
_exptl_crystal_size_min 0.10
_refine_diff_density_max 0.819
_refine_diff_density_min -0.956
_refine_diff_density_rms 0.114
_refine_ls_extinction_coef 0.0074(6)
_refine_ls_extinction_expression Fc^*^=kFc[1+0.001xFc^2^\l^3^/sin(2\q)]^-1/4^
_refine_ls_extinction_method 'SHELXL-2016/6 (Sheldrick 2016)'
_refine_ls_goodness_of_fit_ref 0.825
_refine_ls_hydrogen_treatment mixed
_refine_ls_matrix_type full
_refine_ls_number_parameters 306
_refine_ls_number_reflns 5730
_refine_ls_number_restraints 3
_refine_ls_restrained_S_all 0.825
_refine_ls_R_factor_all 0.1228
_refine_ls_R_factor_gt 0.0527
_refine_ls_shift/su_max 0.001
_refine_ls_shift/su_mean 0.000
_refine_ls_structure_factor_coef Fsqd
_refine_ls_weighting_details 'w=1/[\s^2^(Fo^2^)+(0.0635P)^2^] where P=(Fo^2^+2Fc^2^)/3'
_refine_ls_weighting_scheme calc
_refine_ls_wR_factor_gt 0.1080
_refine_ls_wR_factor_ref 0.1295
_reflns_Friedel_coverage 0.000
_reflns_number_gt 2911
_reflns_number_total 5730
_reflns_threshold_expression 'I > 2\s(I)'
_cod_data_source_file c7dt01834g1.cif
_cod_data_source_block TcOMorph
_cod_database_code 7043397
_shelx_shelxl_version_number 2016/6
_shelx_space_group_comment
;
The symmetry employed for this shelxl refinement is uniquely defined
by the following loop, which should always be used as a source of
symmetry information in preference to the above space-group names.
They are only intended as comments.
;

loop_
_space_group_symop_operation_xyz
'x, y, z'
'-x, y+1/2, -z+1/2'
'-x, -y, -z'
'x, -y-1/2, z-1/2'

loop_
_atom_site_label
_atom_site_type_symbol
_atom_site_fract_x
_atom_site_fract_y
_atom_site_fract_z
_atom_site_U_iso_or_equiv
_atom_site_adp_type
_atom_site_occupancy
_atom_site_site_symmetry_order
_atom_site_calc_flag
_atom_site_refinement_flags_posn
_atom_site_refinement_flags_adp
_atom_site_refinement_flags_occupancy
_atom_site_disorder_assembly
_atom_site_disorder_group
TcA Tc 0.74146(4) 0.09607(4) 1.05645(2) 0.03073(14) Uani 0.92 1 d . . P A 1
TcB Tc 0.8484(8) 0.0289(9) 1.0580(6) 0.092(3) Uani 0.08 1 d . . P A 2
O10 O 0.6102(4) 0.1847(3) 1.0542(2) 0.0508(10) Uani 1 1 d . . . . .
S1 S 0.69219(15) -0.11659(12) 1.06467(7) 0.0447(3) Uani 1 1 d . . . . .
C2 C 0.6811(5) -0.1806(5) 0.9829(3) 0.0372(11) Uani 1 1 d . . . . .
N3 N 0.6736(4) -0.1158(4) 0.9245(2) 0.0386(9) Uani 1 1 d . . . . .
C4 C 0.7192(5) 0.0000(5) 0.9158(3) 0.0351(11) Uani 1 1 d . . . . .
N5 N 0.7917(4) 0.0699(4) 0.9604(2) 0.0388(10) Uani 1 1 d . . . . .
C6 C 0.8790(5) 0.1696(5) 0.9358(3) 0.0450(13) Uani 1 1 d . . . . .
H6A H 0.829004 0.232034 0.909295 0.054 Uiso 1 1 calc R U . . .
H6B H 0.942389 0.131881 0.907063 0.054 Uiso 1 1 calc R U . . .
C7 C 0.9470(5) 0.2329(5) 0.9956(3) 0.0429(12) Uani 1 1 d . . . . .
N8 N 0.9023(4) 0.1973(4) 1.0555(2) 0.0394(10) Uani 1 1 d . . . . .
C9 C 0.9616(5) 0.2414(5) 1.1200(3) 0.0451(13) Uani 1 1 d . . . . .
H9A H 0.947779 0.332279 1.124976 0.054 Uiso 1 1 calc R U . . .
H9B H 1.054552 0.225469 1.121596 0.054 Uiso 1 1 calc R U . . .
C10 C 0.9004(5) 0.1710(5) 1.1759(3) 0.0393(12) Uani 1 1 d . . . . .
N11 N 0.8061(4) 0.0863(4) 1.1548(2) 0.0366(9) Uani 1 1 d . . . . .
C12 C 0.7492(5) 0.0118(5) 1.2080(3) 0.0387(12) Uani 1 1 d . . . . .
H12A H 0.664474 -0.018039 1.190988 0.046 Uiso 1 1 calc R U . . .
H12B H 0.735187 0.067966 1.245924 0.046 Uiso 1 1 calc R U . . .
C13 C 0.8262(5) -0.1016(5) 1.2340(3) 0.0429(11) Uani 1 1 d . . . . .
O14 O 0.9435(4) -0.1119(4) 1.2117(2) 0.0539(10) Uani 1 1 d . . . . .
H14 H 0.976641 -0.178678 1.225469 0.081 Uiso 1 1 calc R U . . .
O15 O 0.7821(5) -0.1748(4) 1.2733(2) 0.0684(13) Uani 1 1 d . . . . .
N20 N 0.6691(4) -0.3071(4) 0.9780(2) 0.0382(10) Uani 1 1 d . . . . .
C61 C 0.6416(6) -0.3693(5) 0.9125(3) 0.0438(13) Uani 1 1 d . . . . .
H61A H 0.664978 -0.312600 0.876270 0.053 Uiso 1 1 calc R U . . .
H61B H 0.549215 -0.387118 0.906826 0.053 Uiso 1 1 calc R U . . .
C62 C 0.7174(6) -0.4922(5) 0.9082(3) 0.0517(14) Uani 1 1 d . . . . .
H62A H 0.695459 -0.533698 0.865215 0.062 Uiso 1 1 calc R U . . .
H62B H 0.809822 -0.473682 0.910165 0.062 Uiso 1 1 calc R U . . .
O63 O 0.6884(4) -0.5756(3) 0.96253(19) 0.0503(9) Uani 1 1 d . . . . .
C64 C 0.7302(6) -0.5160(5) 1.0241(3) 0.0462(13) Uani 1 1 d . . . . .
H64A H 0.822886 -0.499789 1.023550 0.055 Uiso 1 1 calc R U . . .
H64B H 0.715658 -0.573553 1.061410 0.055 Uiso 1 1 calc R U . . .
C65 C 0.6601(5) -0.3916(5) 1.0359(3) 0.0432(12) Uani 1 1 d . . . . .
H65A H 0.569313 -0.408751 1.043516 0.052 Uiso 1 1 calc R U . . .
H65B H 0.698255 -0.350486 1.076173 0.052 Uiso 1 1 calc R U . . .
C31 C 0.6843(5) 0.0556(5) 0.8475(3) 0.0406(12) Uani 1 1 d . . . . .
C32 C 0.7135(7) -0.0028(6) 0.7886(3) 0.0617(17) Uani 1 1 d . . . . .
H32 H 0.757132 -0.080474 0.789837 0.074 Uiso 1 1 calc R U . . .
C33 C 0.6782(9) 0.0534(8) 0.7266(4) 0.082(2) Uani 1 1 d . . . . .
H33 H 0.702422 0.016124 0.686423 0.098 Uiso 1 1 calc R U . . .
C34 C 0.6077(8) 0.1635(8) 0.7252(4) 0.075(2) Uani 1 1 d . . . . .
H34 H 0.582330 0.199758 0.683673 0.090 Uiso 1 1 calc R U . . .
C35 C 0.5737(6) 0.2214(7) 0.7836(4) 0.0653(19) Uani 1 1 d . . . . .
H35 H 0.523926 0.295417 0.781838 0.078 Uiso 1 1 calc R U . . .
C36 C 0.6141(5) 0.1690(5) 0.8454(3) 0.0492(14) Uani 1 1 d . . . . .
H36 H 0.594326 0.209430 0.885540 0.059 Uiso 1 1 calc R U . . .
O71 O 1.0358(4) 0.3109(4) 0.9882(2) 0.0603(11) Uani 1 1 d . . . . .
O101 O 0.9319(4) 0.1893(4) 1.23696(19) 0.0511(10) Uani 1 1 d . . . . .
O50 O 0.9397(7) 0.5659(5) 0.1431(3) 0.0944(18) Uani 1 1 d D . . . .
H51 H 0.945(14) 0.625(7) 0.114(4) 0.200 Uiso 1 1 d D U . . .
H52 H 0.956(13) 0.599(10) 0.182(2) 0.200 Uiso 1 1 d D U . . .

loop_
_atom_site_aniso_label
_atom_site_aniso_U_11
_atom_site_aniso_U_22
_atom_site_aniso_U_33
_atom_site_aniso_U_23
_atom_site_aniso_U_13
_atom_site_aniso_U_12
TcA 0.0311(2) 0.0299(2) 0.0309(2) 0.0004(2) -0.00161(14) -0.0028(2)
TcB 0.050(4) 0.099(6) 0.124(8) -0.008(6) -0.012(5) 0.056(4)
O10 0.048(2) 0.046(2) 0.058(3) -0.0059(19) -0.0084(19) 0.0055(17)
S1 0.0625(8) 0.0343(7) 0.0376(7) -0.0011(5) 0.0044(6) -0.0105(6)
C2 0.033(2) 0.037(3) 0.041(3) 0.000(2) 0.000(2) -0.003(2)
N3 0.045(2) 0.033(2) 0.037(2) 0.0029(18) -0.0024(18) -0.0028(18)
C4 0.036(3) 0.038(3) 0.032(3) -0.003(2) 0.004(2) -0.001(2)
N5 0.046(2) 0.035(2) 0.035(2) -0.0006(17) 0.0001(18) -0.0076(17)
C6 0.049(3) 0.046(3) 0.041(3) 0.001(2) 0.004(2) -0.011(2)
C7 0.041(3) 0.045(3) 0.043(3) 0.000(2) 0.002(2) -0.011(2)
N8 0.042(2) 0.044(2) 0.031(2) 0.0032(19) -0.0019(19) -0.0106(19)
C9 0.042(3) 0.051(3) 0.041(3) 0.000(2) -0.009(2) -0.019(2)
C10 0.046(3) 0.038(3) 0.033(3) -0.001(2) -0.010(2) -0.004(2)
N11 0.040(2) 0.035(2) 0.034(2) 0.0009(19) -0.0019(17) -0.0048(19)
C12 0.047(3) 0.038(3) 0.031(3) -0.002(2) 0.001(2) 0.001(2)
C13 0.051(3) 0.041(3) 0.036(3) 0.002(3) 0.005(2) 0.001(3)
O14 0.054(2) 0.054(2) 0.055(2) 0.014(2) 0.0074(19) 0.0076(19)
O15 0.072(3) 0.066(3) 0.068(3) 0.029(3) 0.016(2) 0.009(2)
N20 0.043(2) 0.031(2) 0.041(3) -0.0004(18) 0.0021(19) -0.0031(18)
C61 0.053(3) 0.039(3) 0.039(3) -0.003(2) -0.003(2) -0.004(2)
C62 0.069(4) 0.043(3) 0.043(3) -0.003(3) 0.008(3) -0.005(3)
O63 0.071(3) 0.0348(19) 0.045(2) -0.0023(17) 0.0000(19) -0.0079(18)
C64 0.058(3) 0.039(3) 0.041(3) -0.001(2) -0.011(3) -0.007(2)
C65 0.054(3) 0.036(3) 0.039(3) 0.003(2) 0.002(2) -0.007(2)
C31 0.043(3) 0.040(3) 0.039(3) 0.003(2) -0.005(2) -0.009(2)
C32 0.089(5) 0.056(4) 0.039(3) -0.003(3) -0.003(3) -0.009(3)
C33 0.131(7) 0.079(5) 0.034(4) -0.005(3) -0.010(4) -0.026(5)
C34 0.091(5) 0.080(5) 0.049(4) 0.024(4) -0.031(4) -0.029(4)
C35 0.054(4) 0.066(4) 0.074(5) 0.029(4) -0.016(3) -0.011(3)
C36 0.046(3) 0.052(3) 0.049(4) 0.011(3) -0.003(3) -0.002(3)
O71 0.058(2) 0.068(3) 0.054(3) 0.003(2) 0.002(2) -0.031(2)
O101 0.060(2) 0.053(2) 0.039(2) -0.0003(18) -0.0104(18) -0.0121(19)
O50 0.137(5) 0.083(4) 0.062(3) 0.000(3) -0.015(4) -0.033(3)

loop_
_atom_type_symbol
_atom_type_description
_atom_type_scat_dispersion_real
_atom_type_scat_dispersion_imag
_atom_type_scat_source
C C 0.0030 0.0020 'International Tables Vol C Tables 4.2.6.8 and 6.1.1.4'
H H 0.0000 0.0000 'International Tables Vol C Tables 4.2.6.8 and 6.1.1.4'
N N 0.0060 0.0030 'International Tables Vol C Tables 4.2.6.8 and 6.1.1.4'
O O 0.0110 0.0060 'International Tables Vol C Tables 4.2.6.8 and 6.1.1.4'
S S 0.1250 0.1230 'International Tables Vol C Tables 4.2.6.8 and 6.1.1.4'
Tc Tc -1.4390 0.7590 'International Tables Vol C Tables 4.2.6.8 and 6.1.1.4'

loop_
_geom_angle_atom_site_label_1
_geom_angle_atom_site_label_2
_geom_angle_atom_site_label_3
_geom_angle
O10 TcA N8 112.70(18)
O10 TcA N5 107.56(19)
N8 TcA N5 79.00(17)
O10 TcA N11 106.67(19)
N8 TcA N11 78.44(17)
N5 TcA N11 144.19(17)
O10 TcA S1 111.65(14)
N8 TcA S1 135.59(13)
N5 TcA S1 90.10(12)
N11 TcA S1 86.91(12)
N8 TcB N5 81.1(4)
N8 TcB N11 79.9(4)
N5 TcB N11 138.6(4)
N8 TcB S1 150.9(4)
N5 TcB S1 91.6(4)
N11 TcB S1 87.7(4)
C2 S1 TcB 102.9(3)
C2 S1 TcA 108.23(17)
N3 C2 N20 116.2(5)
N3 C2 S1 126.8(4)
N20 C2 S1 116.8(4)
C4 N3 C2 125.2(4)
N3 C4 N5 127.4(5)
N3 C4 C31 114.0(4)
N5 C4 C31 118.6(4)
C4 N5 C6 119.9(4)
C4 N5 TcA 122.2(3)
C6 N5 TcA 113.7(3)
C4 N5 TcB 129.1(4)
C6 N5 TcB 108.1(4)
N5 C6 C7 108.9(4)
N5 C6 H6A 109.9
C7 C6 H6A 109.9
N5 C6 H6B 109.9
C7 C6 H6B 109.9
H6A C6 H6B 108.3
O71 C7 N8 125.0(5)
O71 C7 C6 121.2(5)
N8 C7 C6 113.8(4)
C7 N8 C9 122.2(4)
C7 N8 TcB 113.9(5)
C9 N8 TcB 113.1(4)
C7 N8 TcA 118.9(3)
C9 N8 TcA 118.6(3)
N8 C9 C10 108.3(4)
N8 C9 H9A 110.0
C10 C9 H9A 110.0
N8 C9 H9B 110.0
C10 C9 H9B 110.0
H9A C9 H9B 108.4
O101 C10 N11 122.8(5)
O101 C10 C9 122.6(4)
N11 C10 C9 114.6(4)
C10 N11 C12 115.8(4)
C10 N11 TcA 117.0(3)
C12 N11 TcA 126.5(3)
C10 N11 TcB 107.0(4)
C12 N11 TcB 128.3(4)
N11 C12 C13 116.6(4)
N11 C12 H12A 108.2
C13 C12 H12A 108.2
N11 C12 H12B 108.2
C13 C12 H12B 108.2
H12A C12 H12B 107.3
O15 C13 O14 123.4(5)
O15 C13 C12 121.2(5)
O14 C13 C12 115.3(5)
C13 O14 H14 109.5
C2 N20 C65 123.9(4)
C2 N20 C61 121.3(4)
C65 N20 C61 114.0(4)
N20 C61 C62 110.6(4)
N20 C61 H61A 109.5
C62 C61 H61A 109.5
N20 C61 H61B 109.5
C62 C61 H61B 109.5
H61A C61 H61B 108.1
O63 C62 C61 110.7(5)
O63 C62 H62A 109.5
C61 C62 H62A 109.5
O63 C62 H62B 109.5
C61 C62 H62B 109.5
H62A C62 H62B 108.1
C64 O63 C62 108.0(4)
O63 C64 C65 112.8(4)
O63 C64 H64A 109.0
C65 C64 H64A 109.0
O63 C64 H64B 109.0
C65 C64 H64B 109.0
H64A C64 H64B 107.8
N20 C65 C64 110.7(4)
N20 C65 H65A 109.5
C64 C65 H65A 109.5
N20 C65 H65B 109.5
C64 C65 H65B 109.5
H65A C65 H65B 108.1
C32 C31 C36 119.8(5)
C32 C31 C4 122.7(5)
C36 C31 C4 117.4(5)
C31 C32 C33 120.1(7)
C31 C32 H32 120.0
C33 C32 H32 120.0
C34 C33 C32 119.5(7)
C34 C33 H33 120.2
C32 C33 H33 120.2
C33 C34 C35 121.3(6)
C33 C34 H34 119.4
C35 C34 H34 119.4
C34 C35 C36 119.3(7)
C34 C35 H35 120.3
C36 C35 H35 120.3
C35 C36 C31 119.9(6)
C35 C36 H36 120.1
C31 C36 H36 120.1
H51 O50 H52 106(3)

loop_
_geom_bond_atom_site_label_1
_geom_bond_atom_site_label_2
_geom_bond_distance
TcA O10 1.639(4)
TcA N8 1.968(4)
TcA N5 2.009(4)
TcA N11 2.023(4)
TcA S1 2.2961(14)
TcB N8 1.854(11)
TcB N5 2.032(11)
TcB N11 2.070(11)
TcB S1 2.225(11)
S1 C2 1.748(5)
C2 N3 1.337(6)
C2 N20 1.336(6)
N3 C4 1.318(6)
C4 N5 1.343(6)
C4 C31 1.496(7)
N5 C6 1.477(6)
C6 C7 1.498(7)
C6 H6A 0.9700
C6 H6B 0.9700
C7 O71 1.240(6)
C7 N8 1.343(7)
N8 C9 1.460(6)
C9 C10 1.493(7)
C9 H9A 0.9700
C9 H9B 0.9700
C10 O101 1.248(6)
C10 N11 1.365(6)
N11 C12 1.455(6)
C12 C13 1.507(7)
C12 H12A 0.9700
C12 H12B 0.9700
C13 O15 1.197(6)
C13 O14 1.310(6)
O14 H14 0.8200
N20 C65 1.454(6)
N20 C61 1.462(7)
C61 C62 1.512(8)
C61 H61A 0.9700
C61 H61B 0.9700
C62 O63 1.427(7)
C62 H62A 0.9700
C62 H62B 0.9700
O63 C64 1.414(6)
C64 C65 1.515(7)
C64 H64A 0.9700
C64 H64B 0.9700
C65 H65A 0.9700
C65 H65B 0.9700
C31 C32 1.361(8)
C31 C36 1.391(8)
C32 C33 1.390(9)
C32 H32 0.9300
C33 C34 1.364(11)
C33 H33 0.9300
C34 C35 1.363(10)
C34 H34 0.9300
C35 C36 1.384(8)
C35 H35 0.9300
C36 H36 0.9300
O50 H51 0.845(10)
O50 H52 0.845(10)

loop_
_geom_hbond_atom_site_label_D
_geom_hbond_atom_site_label_H
_geom_hbond_atom_site_label_A
_geom_hbond_distance_DH
_geom_hbond_distance_HA
_geom_hbond_distance_DA
_geom_hbond_angle_DHA
_geom_hbond_site_symmetry_A
O50 H51 O71 0.845(10) 2.15(5) 2.920(7) 151(10) 3_766
O50 H52 O101 0.845(10) 2.15(5) 2.953(6) 158(13) 2_756
O14 H14 O101 0.82 1.81 2.626(5) 171.1 2_747
